data_2006487
loop_
_publ_author_name
'Fu, Tai Y.'
'Scheffer, John R.'
'Trotter, James'

_publ_section_title
;
 Phenyl[2,4,6-tris(1-methylethyl)phenyl]methanethione and
 4-Methoxyphenyl[2,4,6-tris(1-methylethyl)phenyl]methanethione
;
_journal_issue 9
_journal_name_full 'Acta Crystallographica Section C'
_journal_page_first 1257
_journal_page_last 1259
_journal_paper_doi 10.1107/S0108270197005246
_journal_volume 53
_journal_year 1997
_chemical_formula_moiety 'C23 H30 O S'
_chemical_formula_sum 'C23 H30 O S'
_chemical_formula_weight 354.55
_space_group_IT_number 14
_symmetry_cell_setting monoclinic
_symmetry_space_group_name_Hall '-P 2yn'
_symmetry_space_group_name_H-M 'P 1 21/n 1'
_cell_angle_alpha 90
_cell_angle_beta 96.667(9)
_cell_angle_gamma 90
_cell_formula_units_Z 4
_cell_length_a 11.3360(10)
_cell_length_b 13.136(2)
_cell_length_c 14.240(2)
_cell_measurement_reflns_used 25
_cell_measurement_temperature 294
_cell_measurement_theta_max 38.2
_cell_measurement_theta_min 12.0
_cell_volume 2106.1(5)
_computing_cell_refinement 'MSC/AFC Diffractometer Control Software'
_computing_data_collection
;MSC/AFC Diffractometer Control Software (Molecular Structure Corporation,
 1992)
;
_computing_data_reduction 'TEXSAN (Molecular Structure Corporation, 1995)'
_computing_publication_material TEXSAN
_computing_structure_refinement TEXSAN
_computing_structure_solution 'SIR92 (Altomare, Cascarano, Giacovazzo & Guagliardi, 1993)'
_diffrn_ambient_temperature 294
_diffrn_measurement_device 'Rigaku AFC6S'
_diffrn_measurement_method '\w-2\q scans'
_diffrn_radiation_monochromator graphite
_diffrn_radiation_source 'X-ray tube'
_diffrn_radiation_type 'Cu K\a'
_diffrn_radiation_wavelength 1.5418
_diffrn_reflns_av_R_equivalents 0.011
_diffrn_reflns_av_sigmaI/netI 0.070
_diffrn_reflns_limit_h_max 14
_diffrn_reflns_limit_h_min 0
_diffrn_reflns_limit_k_max 16
_diffrn_reflns_limit_k_min 0
_diffrn_reflns_limit_l_max 17
_diffrn_reflns_limit_l_min -18
_diffrn_reflns_number 4777
_diffrn_reflns_reduction_process 'Lp corrections applied'
_diffrn_reflns_theta_max 77.64
_diffrn_reflns_theta_min 3.12
_diffrn_standards_decay_% 0.04
_diffrn_standards_interval_count 200
_diffrn_standards_number 3
_exptl_absorpt_coefficient_mu 1.362
_exptl_absorpt_correction_T_max 0.815
_exptl_absorpt_correction_T_min 0.739
_exptl_absorpt_correction_type
;
\y scans (North, Phillips & Matthews, 1968)
;
_exptl_crystal_colour blue
_exptl_crystal_density_diffrn 1.118
_exptl_crystal_density_method 'not measured'
_exptl_crystal_description prism
_exptl_crystal_F_000 768
_exptl_crystal_size_max 0.30
_exptl_crystal_size_mid 0.20
_exptl_crystal_size_min 0.15
_refine_diff_density_max 0.36
_refine_diff_density_min -0.24
_refine_ls_extinction_coef 0.20e-5(4)
_refine_ls_extinction_method 'Zachariasen (1967)'
_refine_ls_goodness_of_fit_ref 2.03
_refine_ls_hydrogen_treatment noref
_refine_ls_matrix_type full
_refine_ls_number_constraints 0
_refine_ls_number_parameters 227
_refine_ls_number_reflns 4348
_refine_ls_number_restraints 0
_refine_ls_R_factor_gt 0.0472
_refine_ls_shift/esd_max 0.010
_refine_ls_shift/esd_mean 0.002
_refine_ls_structure_factor_coef Fsqd
_refine_ls_weighting_details 'w = 1/[\s^2^(F~o~^2^) + 0.00022(F~o~^2^)^2^]'
_refine_ls_weighting_scheme calc
_refine_ls_wR_factor_ref 0.1445
_reflns_number_gt 2737
_reflns_number_total 4348
_reflns_threshold_expression >3.00\s(I)
_cod_data_source_file fg1319.cif
_cod_data_source_block 1b
_cod_original_cell_volume 2106.2(5)
_cod_original_sg_symbol_H-M 'P 21/n'
_cod_original_formula_sum 'C23 H30 O S '
_cod_database_code 2006487

loop_
_symmetry_equiv_pos_as_xyz
'   +x,   +y,   +z'
1/2-x,1/2+y,1/2-z
'   -x,   -y,   -z'
1/2+x,1/2-y,1/2+z

loop_
_atom_site_aniso_label
_atom_site_aniso_U_11
_atom_site_aniso_U_22
_atom_site_aniso_U_33
_atom_site_aniso_U_12
_atom_site_aniso_U_13
_atom_site_aniso_U_23
S1 .0760(4) .0679(4) .0879(5) .0046(3) .0235(3) -.0166(4)
O1 .0540(10) .0950(10) .112(2) -.0070(10) .0140(10) -.0020(10)
C1 .0570(10) .0570(10) .0530(10) -.0030(10) .0170(10) -.0020(10)
C2 .0430(10) .0570(10) .0500(10) -.0011(9) .0103(9) -.0050(10)
C3 .0480(10) .0580(10) .0540(10) -.0060(10) .0104(9) .0030(10)
C4 .0520(10) .0700(10) .0480(10) -.0110(10) .0019(9) .0020(10)
C5 .0420(10) .0600(10) .0580(10) -.0080(10) .0092(9) .0020(10)
C6 .0440(10) .0590(10) .0560(10) -.0020(10) .0108(9) .0090(10)
C7 .0440(10) .0610(10) .0510(10) .0000(10) .0109(9) .0000(10)
C8 .0540(10) .0580(10) .0480(10) -.0070(10) .0086(9) -.0020(10)
C9 .0620(10) .065(2) .0680(10) -.0120(10) .0120(10) -.0080(10)
C10 .065(2) .072(2) .079(2) -.0190(10) .0100(10) -.0080(10)
C11 .0510(10) .078(2) .0630(10) -.0090(10) .0080(10) .0070(10)
C12 .0600(10) .069(2) .072(2) .0040(10) .0140(10) -.0020(10)
C13 .0570(10) .0640(10) .070(2) -.0060(10) .0100(10) -.0080(10)
C14 .071(2) .0640(10) .0540(10) -.0130(10) .0070(10) .0060(10)
C15 .0570(10) .071(2) .0600(10) -.0210(10) .0110(10) .0030(10)
C16 .074(2) .074(2) .0500(10) -.0050(10) .0100(10) .0000(10)
C17 .098(3) .121(3) .198(4) -.009(2) -.011(3) .088(3)
C18 .195(4) .089(2) .082(2) -.027(2) .071(2) .009(2)
C19 .0540(10) .108(2) .101(2) -.020(2) .0040(10) -.019(2)
C20 .074(2) .072(2) .097(2) -.0160(10) .0110(10) -.012(2)
C21 .123(3) .169(4) .059(2) .063(3) .027(2) -.001(2)
C22 .121(3) .125(3) .068(2) .040(2) -.013(2) .003(2)
C23 .071(2) .111(2) .106(2) .021(2) .023(2) .007(2)

loop_
_atom_site_label
_atom_site_fract_x
_atom_site_fract_y
_atom_site_fract_z
_atom_site_U_iso_or_equiv
_atom_site_thermal_displace_type
_atom_site_calc_flag
_atom_site_calc_attached_atom
_atom_site_refinement_flags
_atom_site_occupancy
S1 .03317(6) .03395(5) .23820(5) .0762(2) Uani d ? . 1.000
O1 -.5302(2) .1499(2) .26970(10) .0870(7) Uani d ? . 1.000
C1 -.0347(2) .1351(2) .2727(2) .0547(6) Uani d ? . 1.000
C2 .0370(2) .2247(2) .31070(10) .0497(6) Uani d ? . 1.000
C3 .0726(2) .2301(2) .4082(2) .0529(6) Uani d ? . 1.000
C4 .1344(2) .3163(2) .4433(2) .0569(6) Uani d ? . 1.000
C5 .1634(2) .3945(2) .3854(2) .0531(6) Uani d ? . 1.000
C6 .1297(2) .3855(2) .2892(2) .0527(6) Uani d ? . 1.000
C7 .0667(2) .3025(2) .24960(10) .0514(6) Uani d ? . 1.000
C8 -.1639(2) .1420(2) .27080(10) .0531(6) Uani d ? . 1.000
C9 -.2383(2) .0610(2) .2389(2) .0647(7) Uani d ? . 1.000
C10 -.3587(2) .0678(2) .2387(2) .0718(8) Uani d ? . 1.000
C11 -.4096(2) .1535(2) .2718(2) .0640(7) Uani d ? . 1.000
C12 -.3398(2) .2351(2) .3028(2) .0668(8) Uani d ? . 1.000
C13 -.2175(2) .2294(2) .3014(2) .0633(7) Uani d ? . 1.000
C14 .0486(2) .1440(2) .4745(2) .0632(7) Uani d ? . 1.000
C15 .2291(2) .4878(2) .4258(2) .0623(7) Uani d ? . 1.000
C16 .0360(2) .2957(2) .1439(2) .0656(7) Uani d ? . 1.000
C17 .1629(3) .0939(3) .5135(3) .141(2) Uani d ? . 1.000
C18 -.0205(4) .1786(3) .5537(2) .1180(10) Uani d ? . 1.000
C19 .3444(2) .4612(2) .4852(2) .0880(10) Uani d ? . 1.000
C20 .1524(3) .5534(2) .4816(2) .0811(9) Uani d ? . 1.000
C21 .1426(3) .2663(3) .0968(2) .1160(10) Uani d ? . 1.000
C22 -.0152(3) .3940(3) .0988(2) .1070(10) Uani d ? . 1.000
C23 -.5881(3) .2323(3) .3083(2) .0950(10) Uani d ? . 1.000
H1 .1575 .3214 .5094 .068 Uiso c ? . 1.000
H2 .1505 .4383 .2487 .063 Uiso c ? . 1.000
H3 -.2047 .0005 .2171 .078 Uiso c ? . 1.000
H4 -.4078 .0126 .2154 .086 Uiso c ? . 1.000
H5 -.3748 .2949 .3249 .080 Uiso c ? . 1.000
H6 -.1696 .2863 .3218 .076 Uiso c ? . 1.000
H7 .0019 .0945 .4385 .076 Uiso c ? . 1.000
H8 .2487 .5274 .3739 .075 Uiso c ? . 1.000
H9 -.0220 .2437 .1312 .079 Uiso c ? . 1.000
H10 .1464 .0392 .5535 .169 Uiso c ? . 1.000
H11 .2022 .0687 .4629 .169 Uiso c ? . 1.000
H12 .2123 .1422 .5487 .169 Uiso c ? . 1.000
H13 .0254 .2266 .5922 .141 Uiso c ? . 1.000
H14 -.0928 .2094 .5276 .141 Uiso c ? . 1.000
H15 -.0373 .1216 .5909 .141 Uiso c ? . 1.000
H16 .3278 .4235 .5390 .105 Uiso c ? . 1.000
H17 .3923 .4214 .4487 .105 Uiso c ? . 1.000
H18 .3854 .5219 .5050 .105 Uiso c ? . 1.000
H19 .1942 .6139 .5013 .097 Uiso c ? . 1.000
H20 .0812 .5706 .4430 .097 Uiso c ? . 1.000
H21 .1337 .5170 .5356 .097 Uiso c ? . 1.000
H22 .1737 .2038 .1224 .139 Uiso c ? . 1.000
H23 .1203 .2588 .0308 .139 Uiso c ? . 1.000
H24 .2015 .3179 .1074 .139 Uiso c ? . 1.000
H25 .0417 .4470 .1098 .128 Uiso c ? . 1.000
H26 -.0341 .3842 .0326 .128 Uiso c ? . 1.000
H27 -.0851 .4120 .1259 .128 Uiso c ? . 1.000
H28 -.5577 .2407 .3729 .114 Uiso c ? . 1.000
H29 -.5746 .2927 .2744 .114 Uiso c ? . 1.000
H30 -.6709 .2190 .3037 .114 Uiso c ? . 1.000

loop_
_atom_type_symbol
_atom_type_scat_dispersion_real
_atom_type_scat_dispersion_imag
_atom_type_scat_source
C 0.018 0.009
;International Tables for Crystallography
(1992, Vol. C, Tables 4.2.6.8 and 6.1.1.1)
;
H 0.000 0.000
;International Tables for Crystallography
(1992, Vol. C, Table 6.1.1.2)
;
O 0.049 0.032
;International Tables for Crystallography
(1992, Vol. C, Tables 4.2.6.8 and 6.1.1.1)
;
S 0.333 0.557
;International Tables for Crystallography
(1992, Vol. C, Tables 4.2.6.8 and 6.1.1.1)
;

loop_
_geom_angle_atom_site_label_1
_geom_angle_atom_site_label_2
_geom_angle_atom_site_label_3
_geom_angle
_geom_angle_publ_flag
C11 O1 C23 118.3(2) no
S1 C1 C2 119.5(2) no
S1 C1 C8 123.2(2) no
C2 C1 C8 117.3(2) no
C1 C2 C3 118.7(2) no
C1 C2 C7 120.5(2) no
C3 C2 C7 120.8(2) no
C2 C3 C4 118.1(2) no
C2 C3 C14 121.8(2) no
C4 C3 C14 120.1(2) no
C3 C4 C5 122.4(2) no
C3 C4 H1 118.8 no
C5 C4 H1 118.8 no
C4 C5 C6 118.0(2) no
C4 C5 C15 121.1(2) no
C6 C5 C15 120.9(2) no
C5 C6 C7 122.7(2) no
C5 C6 H2 118.7 no
C7 C6 H2 118.7 no
C2 C7 C6 117.9(2) no
C2 C7 C16 121.9(2) no
C6 C7 C16 120.1(2) no
C1 C8 C9 121.5(2) no
C1 C8 C13 121.1(2) no
C9 C8 C13 117.3(2) no
C8 C9 C10 121.0(2) no
C8 C9 H3 119.5 no
C10 C9 H3 119.5 no
C9 C10 C11 120.7(2) no
C9 C10 H4 119.7 no
C11 C10 H4 119.6 no
O1 C11 C10 115.0(2) no
O1 C11 C12 124.9(2) no
C10 C11 C12 120.1(2) no
C11 C12 C13 119.4(2) no
C11 C12 H5 120.3 no
C13 C12 H5 120.3 no
C8 C13 C12 121.4(2) no
C8 C13 H6 119.3 no
C12 C13 H6 119.3 no
C3 C14 C17 110.3(2) no
C3 C14 C18 112.6(2) no
C3 C14 H7 107.6 no
C17 C14 C18 110.8(3) no
C17 C14 H7 107.7 no
C18 C14 H7 107.6 no
C5 C15 C19 112.4(2) no
C5 C15 C20 111.9(2) no
C5 C15 H8 107.3 no
C19 C15 C20 110.5(2) no
C19 C15 H8 107.3 no
C20 C15 H8 107.3 no
C7 C16 C21 110.9(2) no
C7 C16 C22 113.7(2) no
C7 C16 H9 107.9 no
C21 C16 C22 108.4(2) no
C21 C16 H9 107.9 no
C22 C16 H9 107.9 no
C14 C17 H10 109.4 no
C14 C17 H11 109.4 no
C14 C17 H12 109.5 no
H10 C17 H11 109.5 no
H10 C17 H12 109.5 no
H11 C17 H12 109.5 no
C14 C18 H13 109.5 no
C14 C18 H14 109.5 no
C14 C18 H15 109.5 no
H13 C18 H14 109.5 no
H13 C18 H15 109.5 no
H14 C18 H15 109.5 no
C15 C19 H16 109.5 no
C15 C19 H17 109.5 no
C15 C19 H18 109.5 no
H16 C19 H17 109.5 no
H16 C19 H18 109.5 no
H17 C19 H18 109.5 no
C15 C20 H19 109.5 no
C15 C20 H20 109.5 no
C15 C20 H21 109.5 no
H19 C20 H20 109.5 no
H19 C20 H21 109.5 no
H20 C20 H21 109.5 no
C16 C21 H22 109.5 no
C16 C21 H23 109.5 no
C16 C21 H24 109.5 no
H22 C21 H23 109.5 no
H22 C21 H24 109.5 no
H23 C21 H24 109.5 no
C16 C22 H25 109.5 no
C16 C22 H26 109.5 no
C16 C22 H27 109.5 no
H25 C22 H26 109.5 no
H25 C22 H27 109.5 no
H26 C22 H27 109.5 no
O1 C23 H28 109.5 no
O1 C23 H29 109.5 no
O1 C23 H30 109.5 no
H28 C23 H29 109.5 no
H28 C23 H30 109.5 no
H29 C23 H30 109.5 no

loop_
_geom_bond_atom_site_label_1
_geom_bond_atom_site_label_2
_geom_bond_site_symmetry_1
_geom_bond_site_symmetry_2
_geom_bond_distance
_geom_bond_publ_flag
S1 C1 . . 1.639(2) no
O1 C11 . . 1.365(3) no
O1 C23 . . 1.411(4) no
C1 C2 . . 1.495(3) no
C1 C8 . . 1.465(3) no
C2 C3 . . 1.401(3) no
C2 C7 . . 1.408(3) no
C3 C4 . . 1.394(3) no
C3 C14 . . 1.518(3) no
C4 C5 . . 1.380(3) no
C4 H1 . . .95 no
C5 C6 . . 1.383(3) no
C5 C15 . . 1.513(3) no
C6 C7 . . 1.386(3) no
C6 H2 . . .95 no
C7 C16 . . 1.508(3) no
C8 C9 . . 1.400(3) no
C8 C13 . . 1.392(3) no
C9 C10 . . 1.368(3) no
C9 H3 . . .95 no
C10 C11 . . 1.373(4) no
C10 H4 . . .95 no
C11 C12 . . 1.373(3) no
C12 C13 . . 1.390(3) no
C12 H5 . . .95 no
C13 H6 . . .95 no
C14 C17 . . 1.501(4) no
C14 C18 . . 1.516(4) no
C14 H7 . . .95 no
C15 C19 . . 1.512(4) no
C15 C20 . . 1.514(4) no
C15 H8 . . .95 no
C16 C21 . . 1.500(4) no
C16 C22 . . 1.527(4) no
C16 H9 . . .95 no
C17 H10 . . .95 no
C17 H11 . . .95 no
C17 H12 . . .95 no
C18 H13 . . .95 no
C18 H14 . . .95 no
C18 H15 . . .95 no
C19 H16 . . .95 no
C19 H17 . . .95 no
C19 H18 . . .95 no
C20 H19 . . .95 no
C20 H20 . . .95 no
C20 H21 . . .95 no
C21 H22 . . .95 no
C21 H23 . . .95 no
C21 H24 . . .95 no
C22 H25 . . .95 no
C22 H26 . . .95 no
C22 H27 . . .95 no
C23 H28 . . .95 no
C23 H29 . . .95 no
C23 H30 . . .95 no

loop_
_geom_torsion_atom_site_label_1
_geom_torsion_atom_site_label_2
_geom_torsion_atom_site_label_3
_geom_torsion_atom_site_label_4
_geom_torsion
_geom_torsion_publ_flag
S1 C1 C2 C3 -90.8(2) no
S1 C1 C2 C7 90.0(2) no
S1 C1 C8 C9 0.1(3) no
S1 C1 C8 C13 179.6(2) no
O1 C11 C10 C9 -178.6(2) no
O1 C11 C12 C13 180.0(2) no
C1 C2 C3 C4 -177.0(2) no
C1 C2 C3 C14 4.9(3) no
C1 C2 C7 C6 177.7(2) no
C1 C2 C7 C16 -4.6(3) no
C1 C8 C9 C10 179.1(2) no
C1 C8 C13 C12 -177.8(2) no
C2 C1 C8 C9 -178.3(2) no
C2 C1 C8 C13 1.3(3) no
C2 C3 C4 C5 -1.3(3) no
C2 C3 C14 C17 111.9(3) no
C2 C3 C14 C18 -123.7(3) no
C2 C7 C6 C5 -0.3(3) no
C2 C7 C16 C21 -101.9(3) no
C2 C7 C16 C22 135.6(3) no
C3 C2 C1 C8 87.6(3) no
C3 C2 C7 C6 -1.4(3) no
C3 C2 C7 C16 176.2(2) no
C3 C4 C5 C6 -0.4(3) no
C3 C4 C5 C15 179.2(2) no
C4 C3 C2 C7 2.2(3) no
C4 C3 C14 C17 -66.2(3) no
C4 C3 C14 C18 58.1(3) no
C4 C5 C6 C7 1.2(3) no
C4 C5 C15 C19 55.1(3) no
C4 C5 C15 C20 -69.9(3) no
C5 C4 C3 C14 176.9(2) no
C5 C6 C7 C16 -178.0(2) no
C6 C5 C15 C19 -125.4(2) no
C6 C5 C15 C20 109.7(2) no
C6 C7 C16 C21 75.7(3) no
C6 C7 C16 C22 -46.7(3) no
C7 C2 C1 C8 -91.6(2) no
C7 C2 C3 C14 -176.0(2) no
C7 C6 C5 C15 -178.3(2) no
C8 C9 C10 C11 -1.5(4) no
C8 C13 C12 C11 -1.1(4) no
C9 C8 C13 C12 1.7(4) no
C9 C10 C11 C12 2.1(4) no
C10 C9 C8 C13 -0.5(4) no
C10 C11 O1 C23 175.9(2) no
C10 C11 C12 C13 -0.9(4) no
C12 C11 O1 C23 -5.0(4) no

loop_
_cod_related_entry_id
_cod_related_entry_database
_cod_related_entry_code
1 ChemSpider 21137541
